data_7039822
loop_
_publ_author_name
'Wedlock, Louise E.'
'Barnard, Peter J.'
'Filipovska, Aleksandra'
'Skelton, Brian W.'
'Berners-Price, Susan J'
'Baker, Murray V.'

_publ_section_title
;
 Dinuclear Au(i) N-heterocyclic carbene complexes derived from
 unsymmetrical azolium cyclophane salts: potential probes for live cell
 imaging applications.
;
_journal_issue 30
_journal_name_full 'Dalton transactions (Cambridge, England : 2003)'
_journal_page_first 12221
_journal_page_last 12236
_journal_paper_doi 10.1039/c6dt01409g
_journal_volume 45
_journal_year 2016
_chemical_formula_moiety 'C17 H20 N4, C3 H6 O, 2(Br), H2 O'
_chemical_formula_sum 'C20 H28 Br2 N4 O2'
_chemical_formula_weight 516.28
_chemical_name_systematic
;
 ?
;
_space_group_IT_number 2
_symmetry_cell_setting triclinic
_symmetry_space_group_name_Hall '-P 1'
_symmetry_space_group_name_H-M 'P -1'
_atom_sites_solution_hydrogens geom
_atom_sites_solution_primary direct
_atom_sites_solution_secondary difmap
_audit_creation_date 2011-05-24T08:13:32-00:00
_audit_creation_method 'WinGX routine CIF_UPDATE'
_audit_update_record
;
2015-10-21 deposited with the CCDC.
2016-07-04 downloaded from the CCDC.
;
_cell_angle_alpha 104.754(2)
_cell_angle_beta 111.067(2)
_cell_angle_gamma 92.096(2)
_cell_formula_units_Z 2
_cell_length_a 9.2891(14)
_cell_length_b 11.4501(17)
_cell_length_c 11.666(2)
_cell_measurement_reflns_used 2945
_cell_measurement_temperature 150(2)
_cell_measurement_theta_max 28.15
_cell_measurement_theta_min 2.27
_cell_volume 1108.4(3)
_computing_cell_refinement 'Siemens SAINT (Siemens, 1995)'
_computing_data_collection 'Siemens SMART (Siemens, 1995)'
_computing_molecular_graphics 'Diamond (Brandenburg, K., (1999)'
_computing_publication_material 'WinGX Farrugia, L. J. (1999)'
_computing_structure_refinement 'SHELXL-97 (Sheldrick, 2008)'
_computing_structure_solution 'SIR92 (Altomare et al., 1994)'
_diffrn_ambient_temperature 150(2)
_diffrn_measured_fraction_theta_full 0.985
_diffrn_measured_fraction_theta_max 0.889
_diffrn_measurement_device_type
;
        Bruker SMART CCD diffractometer
;
_diffrn_measurement_method '\w scans'
_diffrn_radiation_monochromator graphite
_diffrn_radiation_type MoK\a
_diffrn_radiation_wavelength 0.71073
_diffrn_reflns_av_R_equivalents 0.032
_diffrn_reflns_av_unetI/netI 0.0546
_diffrn_reflns_limit_h_max 11
_diffrn_reflns_limit_h_min -12
_diffrn_reflns_limit_k_max 14
_diffrn_reflns_limit_k_min -15
_diffrn_reflns_limit_l_max 15
_diffrn_reflns_limit_l_min -15
_diffrn_reflns_number 10429
_diffrn_reflns_theta_full 26
_diffrn_reflns_theta_max 29.16
_diffrn_reflns_theta_min 1.86
_diffrn_standards_decay_% 0
_diffrn_standards_number 0
_exptl_absorpt_coefficient_mu 3.679
_exptl_absorpt_correction_T_max 1
_exptl_absorpt_correction_T_min 0.84
_exptl_absorpt_correction_type multi-scan
_exptl_absorpt_process_details
;
       SADABS; Sheldrick, 1996

;
_exptl_crystal_colour colourless
_exptl_crystal_density_diffrn 1.547
_exptl_crystal_density_method 'not measured'
_exptl_crystal_description cuboid
_exptl_crystal_F_000 524
_exptl_crystal_size_max 0.11
_exptl_crystal_size_mid 0.09
_exptl_crystal_size_min 0.08
_refine_diff_density_max 0.692
_refine_diff_density_min -0.384
_refine_diff_density_rms 0.105
_refine_ls_extinction_method none
_refine_ls_goodness_of_fit_ref 1.056
_refine_ls_hydrogen_treatment mixed
_refine_ls_matrix_type full
_refine_ls_number_parameters 290
_refine_ls_number_reflns 5339
_refine_ls_number_restraints 2
_refine_ls_restrained_S_all 1.055
_refine_ls_R_factor_all 0.0678
_refine_ls_R_factor_gt 0.0413
_refine_ls_shift/su_max 0.001
_refine_ls_shift/su_mean 0
_refine_ls_structure_factor_coef Fsqd
_refine_ls_weighting_details 'calc w=1/[\s^2^(Fo^2^)+(0.0451P)^2^] where P=(Fo^2^+2Fc^2^)/3'
_refine_ls_weighting_scheme calc
_refine_ls_wR_factor_gt 0.0876
_refine_ls_wR_factor_ref 0.0968
_reflns_number_gt 3858
_reflns_number_total 5339
_reflns_threshold_expression I>2\s(I)
_cod_data_source_file c6dt01409g3.cif
_cod_data_source_block p3394
_cod_depositor_comments 'Adding full bibliography for 7039821--7039830.cif.'
_cod_original_sg_symbol_Hall '-p 1'
_cod_original_sg_symbol_H-M P_-1
_cod_database_code 7039822

loop_
_symmetry_equiv_pos_as_xyz
'x, y, z'
'-x, -y, -z'

loop_
_atom_site_label
_atom_site_type_symbol
_atom_site_fract_x
_atom_site_fract_y
_atom_site_fract_z
_atom_site_U_iso_or_equiv
_atom_site_adp_type
_atom_site_occupancy
_atom_site_symmetry_multiplicity
_atom_site_calc_flag
_atom_site_refinement_flags
_atom_site_disorder_assembly
_atom_site_disorder_group
Br1 Br 0.15294(4) 0.67493(3) 0.67428(3) 0.02670(10) Uani 1 1 d . . .
Br2 Br 0.26641(4) 0.90318(3) 0.31606(3) 0.03010(11) Uani 1 1 d . . .
C0 C 0.7168(4) 0.6059(3) 0.4900(3) 0.0260(7) Uani 1 1 d . . .
H0A H 0.7213 0.5668 0.5575 0.031 Uiso 1 1 calc R . .
H0B H 0.8031 0.5822 0.4622 0.031 Uiso 1 1 calc R . .
C1 C 0.5635(4) 0.5541(3) 0.3762(3) 0.0274(7) Uani 1 1 d . . .
H1A H 0.5499 0.4639 0.355 0.033 Uiso 1 1 calc R . .
H1B H 0.4765 0.5828 0.4006 0.033 Uiso 1 1 calc R . .
N21 N 0.5561(3) 0.5897(2) 0.2618(3) 0.0226(6) Uani 1 1 d . . .
C22 C 0.4689(4) 0.6688(3) 0.2145(3) 0.0234(7) Uani 1 1 d . . .
H22 H 0.3917 0.7039 0.2423 0.028 Uiso 1 1 calc R . .
N23 N 0.5075(3) 0.6909(2) 0.1218(2) 0.0217(6) Uani 1 1 d . . .
C24 C 0.6227(4) 0.6227(3) 0.1086(3) 0.0233(7) Uani 1 1 d . . .
H24 H 0.6715 0.6207 0.0493 0.028 Uiso 1 1 calc R . .
C25 C 0.6535(4) 0.5592(3) 0.1959(3) 0.0243(7) Uani 1 1 d . . .
H25 H 0.7278 0.5042 0.2094 0.029 Uiso 1 1 calc R . .
C2 C 0.4399(4) 0.7787(3) 0.0501(3) 0.0249(7) Uani 1 1 d . . .
H2A H 0.3929 0.8373 0.0997 0.03 Uiso 1 1 calc R . .
H2B H 0.3564 0.7342 -0.033 0.03 Uiso 1 1 calc R . .
C31 C 0.6694(4) 0.9463(3) 0.1197(3) 0.0228(7) Uani 1 1 d . . .
C32 C 0.5646(4) 0.8481(3) 0.0263(3) 0.0217(7) Uani 1 1 d . . .
C33 C 0.5655(4) 0.8136(3) -0.0965(3) 0.0289(8) Uani 1 1 d . . .
H33 H 0.4922 0.7475 -0.1605 0.035 Uiso 1 1 calc R . .
C34 C 0.6720(4) 0.8744(3) -0.1262(3) 0.0336(8) Uani 1 1 d . . .
H34 H 0.6717 0.8501 -0.2104 0.04 Uiso 1 1 calc R . .
C35 C 0.7784(4) 0.9700(3) -0.0342(3) 0.0316(8) Uani 1 1 d . . .
H35 H 0.8525 1.0114 -0.0543 0.038 Uiso 1 1 calc R . .
C36 C 0.7772(4) 1.0055(3) 0.0878(3) 0.0280(8) Uani 1 1 d . . .
H36 H 0.8511 1.0716 0.1512 0.034 Uiso 1 1 calc R . .
C3 C 0.6708(4) 0.9958(3) 0.2526(3) 0.0250(7) Uani 1 1 d . . .
H3A H 0.7263 1.0803 0.2901 0.03 Uiso 1 1 calc R . .
H3B H 0.5623 0.9984 0.2473 0.03 Uiso 1 1 calc R . .
N41 N 0.7474(3) 0.9211(2) 0.3377(2) 0.0218(6) Uani 1 1 d . . .
C42 C 0.6856(4) 0.8809(3) 0.4093(3) 0.0220(7) Uani 1 1 d . . .
H42 H 0.59 0.8989 0.4172 0.026 Uiso 1 1 calc R . .
N43 N 0.7794(3) 0.8114(2) 0.4681(2) 0.0224(6) Uani 1 1 d . . .
C44 C 0.9087(4) 0.8104(3) 0.4356(3) 0.0255(7) Uani 1 1 d . . .
H44 H 0.9954 0.769 0.4649 0.031 Uiso 1 1 calc R . .
C45 C 0.8887(4) 0.8793(3) 0.3545(3) 0.0245(7) Uani 1 1 d . . .
H45 H 0.9587 0.8959 0.3162 0.029 Uiso 1 1 calc R . .
C4 C 0.7460(4) 0.7436(3) 0.5496(3) 0.0285(8) Uani 1 1 d . . .
H4A H 0.6532 0.77 0.566 0.034 Uiso 1 1 calc R . .
H4B H 0.8352 0.7642 0.6331 0.034 Uiso 1 1 calc R . .
C101 C 1.059(4) 0.533(3) 0.214(4) 0.0418(17) Uani 0.668(5) 1 d P A 1
H10A H 1.0331 0.6135 0.2059 0.063 Uiso 0.668(5) 1 calc PR A 1
H10B H 1.1694 0.5302 0.2303 0.063 Uiso 0.668(5) 1 calc PR A 1
H10C H 1.0371 0.5183 0.2861 0.063 Uiso 0.668(5) 1 calc PR A 1
C102 C 0.9633(6) 0.4385(5) 0.0950(5) 0.0309(13) Uani 0.668(5) 1 d P A 1
O102 O 0.8377(4) 0.4552(3) 0.0241(3) 0.0324(10) Uani 0.668(5) 1 d P A 1
C103 C 1.0020(19) 0.315(2) 0.055(2) 0.044(3) Uani 0.668(5) 1 d P A 1
H10D H 0.9955 0.2696 0.1135 0.065 Uiso 0.668(5) 1 calc PR A 1
H10E H 1.108 0.3211 0.0556 0.065 Uiso 0.668(5) 1 calc PR A 1
H10F H 0.9281 0.2729 -0.0325 0.065 Uiso 0.668(5) 1 calc PR A 1
C201 C 1.067(8) 0.539(6) 0.219(8) 0.0418(17) Uani 0.332(5) 1 d P A 2
H20A H 1.1446 0.6122 0.2516 0.063 Uiso 0.332(5) 1 calc PR A 2
H20B H 1.0645 0.5106 0.2905 0.063 Uiso 0.332(5) 1 calc PR A 2
H20C H 0.9637 0.5597 0.1736 0.063 Uiso 0.332(5) 1 calc PR A 2
C202 C 1.1079(12) 0.4404(11) 0.1272(12) 0.039(3) Uani 0.332(5) 1 d P A 2
O202 O 1.2286(10) 0.4545(8) 0.1115(9) 0.057(3) Uani 0.332(5) 1 d P A 2
C203 C 1.036(5) 0.326(5) 0.081(4) 0.044(3) Uani 0.332(5) 1 d P A 2
H20D H 0.9237 0.3264 0.0598 0.065 Uiso 0.332(5) 1 calc PR A 2
H20E H 1.077 0.2823 0.145 0.065 Uiso 0.332(5) 1 calc PR A 2
H20F H 1.0531 0.2855 0.003 0.065 Uiso 0.332(5) 1 calc PR A 2
O1 O 0.3766(4) 0.7325(3) 0.5211(3) 0.0521(8) Uani 1 1 d D . .
H1AO H 0.313(5) 0.714(4) 0.548(5) 0.080(19) Uiso 1 1 d D . .
H1BO H 0.337(5) 0.776(4) 0.477(4) 0.072(18) Uiso 1 1 d D . .

loop_
_atom_site_aniso_label
_atom_site_aniso_U_11
_atom_site_aniso_U_22
_atom_site_aniso_U_33
_atom_site_aniso_U_23
_atom_site_aniso_U_13
_atom_site_aniso_U_12
Br1 0.02583(18) 0.02574(19) 0.0296(2) 0.01283(15) 0.00833(14) 0.00565(14)
Br2 0.02779(19) 0.0333(2) 0.0331(2) 0.00763(16) 0.01689(16) 0.00863(15)
C0 0.0298(18) 0.0320(19) 0.0242(18) 0.0169(15) 0.0128(14) 0.0091(15)
C1 0.0276(18) 0.0301(19) 0.0305(19) 0.0133(16) 0.0149(15) 0.0048(15)
N21 0.0241(14) 0.0221(14) 0.0233(14) 0.0089(12) 0.0092(11) 0.0042(11)
C22 0.0219(16) 0.0208(17) 0.0273(18) 0.0049(14) 0.0103(14) 0.0050(13)
N23 0.0194(13) 0.0207(14) 0.0249(15) 0.0083(12) 0.0072(11) 0.0045(11)
C24 0.0226(16) 0.0248(17) 0.0224(17) 0.0061(14) 0.0086(13) 0.0055(13)
C25 0.0257(17) 0.0215(17) 0.0271(18) 0.0070(14) 0.0111(14) 0.0072(14)
C2 0.0226(16) 0.0283(18) 0.0240(17) 0.0107(14) 0.0066(13) 0.0086(14)
C31 0.0238(16) 0.0258(17) 0.0242(17) 0.0144(14) 0.0095(13) 0.0112(14)
C32 0.0250(17) 0.0210(16) 0.0228(17) 0.0124(14) 0.0082(13) 0.0134(13)
C33 0.0286(18) 0.0313(19) 0.0248(18) 0.0092(15) 0.0065(14) 0.0126(15)
C34 0.040(2) 0.041(2) 0.028(2) 0.0185(17) 0.0163(17) 0.0196(18)
C35 0.0315(19) 0.037(2) 0.039(2) 0.0242(18) 0.0189(17) 0.0147(16)
C36 0.0260(18) 0.0277(18) 0.031(2) 0.0131(15) 0.0086(15) 0.0059(14)
C3 0.0312(18) 0.0213(17) 0.0248(18) 0.0093(14) 0.0111(14) 0.0079(14)
N41 0.0220(14) 0.0223(14) 0.0210(14) 0.0059(11) 0.0079(11) 0.0051(11)
C42 0.0198(16) 0.0241(17) 0.0216(17) 0.0040(14) 0.0087(13) 0.0059(13)
N43 0.0223(14) 0.0253(14) 0.0207(14) 0.0073(12) 0.0088(11) 0.0050(11)
C44 0.0192(16) 0.0308(19) 0.0246(18) 0.0061(15) 0.0073(14) 0.0054(14)
C45 0.0211(16) 0.0286(18) 0.0241(17) 0.0070(14) 0.0093(13) 0.0021(14)
C4 0.0300(18) 0.040(2) 0.0232(18) 0.0162(16) 0.0134(15) 0.0083(16)
C101 0.036(4) 0.052(4) 0.039(3) 0.016(3) 0.014(3) -0.001(2)
C102 0.026(3) 0.041(3) 0.038(3) 0.020(3) 0.019(2) 0.005(2)
O102 0.0235(19) 0.040(2) 0.037(2) 0.0122(18) 0.0141(17) 0.0056(16)
C103 0.031(9) 0.050(6) 0.057(9) 0.020(6) 0.021(6) 0.008(6)
C201 0.036(4) 0.052(4) 0.039(3) 0.016(3) 0.014(3) -0.001(2)
C202 0.022(6) 0.040(7) 0.059(8) 0.019(6) 0.015(6) 0.001(5)
O202 0.041(5) 0.059(6) 0.063(6) -0.007(5) 0.030(5) -0.005(4)
C203 0.031(9) 0.050(6) 0.057(9) 0.020(6) 0.021(6) 0.008(6)
O1 0.0459(19) 0.074(2) 0.060(2) 0.0342(19) 0.0356(17) 0.0288(17)

loop_
_atom_type_symbol
_atom_type_description
_atom_type_scat_dispersion_real
_atom_type_scat_dispersion_imag
_atom_type_scat_source
C C 0.0033 0.0016 'International Tables Vol C Tables 4.2.6.8 and 6.1.1.4'
H H 0 0 'International Tables Vol C Tables 4.2.6.8 and 6.1.1.4'
Br Br -0.2901 2.4595 'International Tables Vol C Tables 4.2.6.8 and 6.1.1.4'
N N 0.0061 0.0033 'International Tables Vol C Tables 4.2.6.8 and 6.1.1.4'
O O 0.0106 0.006 'International Tables Vol C Tables 4.2.6.8 and 6.1.1.4'

loop_
_geom_angle_atom_site_label_1
_geom_angle_atom_site_label_2
_geom_angle_atom_site_label_3
_geom_angle
C4 C0 C1 116.5(3)
C4 C0 H0A 108.2
C1 C0 H0A 108.2
C4 C0 H0B 108.2
C1 C0 H0B 108.2
H0A C0 H0B 107.3
N21 C1 C0 112.8(3)
N21 C1 H1A 109
C0 C1 H1A 109
N21 C1 H1B 109
C0 C1 H1B 109
H1A C1 H1B 107.8
C22 N21 C25 108.4(3)
C22 N21 C1 125.6(3)
C25 N21 C1 125.5(3)
N21 C22 N23 108.8(3)
N21 C22 H22 125.6
N23 C22 H22 125.6
C22 N23 C24 108.6(3)
C22 N23 C2 124.5(3)
C24 N23 C2 126.8(3)
C25 C24 N23 107.2(3)
C25 C24 H24 126.4
N23 C24 H24 126.4
C24 C25 N21 107.0(3)
C24 C25 H25 126.5
N21 C25 H25 126.5
N23 C2 C32 110.8(2)
N23 C2 H2A 109.5
C32 C2 H2A 109.5
N23 C2 H2B 109.5
C32 C2 H2B 109.5
H2A C2 H2B 108.1
C32 C31 C36 118.5(3)
C32 C31 C3 124.0(3)
C36 C31 C3 117.5(3)
C33 C32 C31 120.0(3)
C33 C32 C2 117.2(3)
C31 C32 C2 122.7(3)
C34 C33 C32 120.5(3)
C34 C33 H33 119.7
C32 C33 H33 119.7
C35 C34 C33 120.1(3)
C35 C34 H34 119.9
C33 C34 H34 119.9
C34 C35 C36 119.6(3)
C34 C35 H35 120.2
C36 C35 H35 120.2
C35 C36 C31 121.2(3)
C35 C36 H36 119.4
C31 C36 H36 119.4
N41 C3 C31 112.2(3)
N41 C3 H3A 109.2
C31 C3 H3A 109.2
N41 C3 H3B 109.2
C31 C3 H3B 109.2
H3A C3 H3B 107.9
C42 N41 C45 108.7(3)
C42 N41 C3 124.0(3)
C45 N41 C3 127.3(3)
N43 C42 N41 108.7(3)
N43 C42 H42 125.6
N41 C42 H42 125.6
C42 N43 C44 108.4(3)
C42 N43 C4 125.0(3)
C44 N43 C4 126.6(3)
C45 C44 N43 107.1(3)
C45 C44 H44 126.5
N43 C44 H44 126.5
C44 C45 N41 107.0(3)
C44 C45 H45 126.5
N41 C45 H45 126.5
N43 C4 C0 113.1(3)
N43 C4 H4A 109
C0 C4 H4A 109
N43 C4 H4B 109
C0 C4 H4B 109
H4A C4 H4B 107.8
O102 C102 C103 113.9(7)
O102 C102 C101 121.2(15)
C103 C102 C101 124.8(15)
C202 C201 H20A 109.5
C202 C201 H20B 109.5
H20A C201 H20B 109.5
C202 C201 H20C 109.5
H20A C201 H20C 109.5
H20B C201 H20C 109.5
O202 C202 C203 115(3)
O202 C202 C201 121(3)
C203 C202 C201 123(4)
C202 C203 H20D 109.5
C202 C203 H20E 109.5
H20D C203 H20E 109.5
C202 C203 H20F 109.5
H20D C203 H20F 109.5
H20E C203 H20F 109.5
H1AO O1 H1BO 106(5)

loop_
_geom_bond_atom_site_label_1
_geom_bond_atom_site_label_2
_geom_bond_distance
C0 C4 1.522(5)
C0 C1 1.523(4)
C0 H0A 0.99
C0 H0B 0.99
C1 N21 1.472(4)
C1 H1A 0.99
C1 H1B 0.99
N21 C22 1.330(4)
N21 C25 1.385(4)
C22 N23 1.331(4)
C22 H22 0.95
N23 C24 1.377(4)
N23 C2 1.485(4)
C24 C25 1.353(4)
C24 H24 0.95
C25 H25 0.95
C2 C32 1.525(4)
C2 H2A 0.99
C2 H2B 0.99
C31 C32 1.390(4)
C31 C36 1.396(4)
C31 C3 1.504(4)
C32 C33 1.389(4)
C33 C34 1.379(5)
C33 H33 0.95
C34 C35 1.374(5)
C34 H34 0.95
C35 C36 1.381(5)
C35 H35 0.95
C36 H36 0.95
C3 N41 1.481(4)
C3 H3A 0.99
C3 H3B 0.99
N41 C42 1.327(4)
N41 C45 1.378(4)
C42 N43 1.327(4)
C42 H42 0.95
N43 C44 1.384(4)
N43 C4 1.475(4)
C44 C45 1.347(4)
C44 H44 0.95
C45 H45 0.95
C4 H4A 0.99
C4 H4B 0.99
C101 C102 1.47(4)
C101 H10A 0.98
C101 H10B 0.98
C101 H10C 0.98
C102 O102 1.219(6)
C102 C103 1.47(3)
C103 H10D 0.98
C103 H10E 0.98
C103 H10F 0.98
C201 C202 1.51(7)
C201 H20A 0.98
C201 H20B 0.98
C201 H20C 0.98
C202 O202 1.210(13)
C202 C203 1.33(5)
C203 H20D 0.98
C203 H20E 0.98
C203 H20F 0.98
O1 H1AO 0.810(19)
O1 H1BO 0.811(19)

loop_
_geom_hbond_atom_site_label_D
_geom_hbond_atom_site_label_H
_geom_hbond_atom_site_label_A
_geom_hbond_distance_DH
_geom_hbond_distance_HA
_geom_hbond_distance_DA
_geom_hbond_angle_DHA
O1 H1AO Br1 0.810(19) 2.54(2) 3.334(3) 169(5)
O1 H1BO Br2 0.811(19) 2.58(2) 3.370(3) 166(5)
C22 H22 Br2 0.95 2.69 3.535(3) 149
C42 H42 Br2 0.95 2.81 3.685(3) 152.8
